data_4110664
loop_
_publ_author_name
'Steven C. F. Kui'
'Stephen Sin-Yin Chui'
'Chi-Ming Che'
'Nianyong Zhu'

_publ_section_title
;
 Structures, Photoluminescence, and Reversible Vapoluminescence Properties
 of Neutral Platinum(II) Complexes Containing Extended \p-Conjugated
 Cyclometalated Ligands
;
_journal_name_full 'Journal of the American Chemical Society'
_journal_page_first 8297
_journal_page_last 8309
_journal_paper_doi 10.1021/ja061422x
_journal_volume 128
_journal_year 2006
_chemical_formula_moiety 'C34 H30 Br1 Pt1 S1'
_chemical_formula_sum 'C35 H28 Br Cl4 N O Pt S'
_chemical_formula_weight 927.44
_chemical_name_systematic
;
 ?
;
_space_group_IT_number 14
_symmetry_cell_setting monoclinic
_symmetry_space_group_name_Hall '-P 2ybc'
_symmetry_space_group_name_H-M 'P 1 21/c 1'
_atom_sites_solution_hydrogens geom
_atom_sites_solution_primary direct
_atom_sites_solution_secondary difmap
_audit_creation_method SHELXL-97
_cell_angle_alpha 90.00
_cell_angle_beta 91.19(3)
_cell_angle_gamma 90.00
_cell_formula_units_Z 4
_cell_length_a 14.940(3)
_cell_length_b 21.964(4)
_cell_length_c 10.230(2)
_cell_measurement_reflns_used 0
_cell_measurement_temperature 253(2)
_cell_measurement_theta_max 0
_cell_measurement_theta_min 0
_cell_volume 3356.2(11)
_computing_molecular_graphics 'Ortep-3 for Windows (Farrugia, 1997)'
_computing_publication_material 'WinGX publication routines (Farrugia, 1999)'
_computing_structure_refinement 'SHELXL-97 (Sheldrick, 1997)'
_computing_structure_solution 'SHELXS-97 (Sheldrick, 1997)'
_diffrn_ambient_temperature 253(2)
_diffrn_measured_fraction_theta_full 0.939
_diffrn_measured_fraction_theta_max 0.939
_diffrn_radiation_monochromator graphite
_diffrn_radiation_source 'fine-focus sealed tube'
_diffrn_radiation_type MoK\a
_diffrn_radiation_wavelength 0.71069
_diffrn_reflns_av_R_equivalents 0.0412
_diffrn_reflns_av_sigmaI/netI 0.0499
_diffrn_reflns_limit_h_max 17
_diffrn_reflns_limit_h_min -17
_diffrn_reflns_limit_k_max 26
_diffrn_reflns_limit_k_min -26
_diffrn_reflns_limit_l_max 11
_diffrn_reflns_limit_l_min -11
_diffrn_reflns_number 21644
_diffrn_reflns_theta_full 25.38
_diffrn_reflns_theta_max 25.38
_diffrn_reflns_theta_min 1.36
_exptl_absorpt_coefficient_mu 5.782
_exptl_absorpt_correction_type none
_exptl_crystal_colour yellow
_exptl_crystal_density_diffrn 1.835
_exptl_crystal_description prism
_exptl_crystal_F_000 1800
_exptl_crystal_size_max 0.3
_exptl_crystal_size_mid 0.3
_exptl_crystal_size_min 0.2
_refine_diff_density_max 1.082
_refine_diff_density_min -1.829
_refine_diff_density_rms 0.206
_refine_ls_extinction_method none
_refine_ls_goodness_of_fit_ref 1.061
_refine_ls_hydrogen_treatment mixed
_refine_ls_matrix_type full
_refine_ls_number_parameters 399
_refine_ls_number_reflns 5796
_refine_ls_number_restraints 0
_refine_ls_restrained_S_all 1.061
_refine_ls_R_factor_all 0.0475
_refine_ls_R_factor_gt 0.0352
_refine_ls_shift/su_max 0.000
_refine_ls_shift/su_mean 0.000
_refine_ls_structure_factor_coef Fsqd
_refine_ls_weighting_details 'calc w=1/[\s^2^(Fo^2^)+(0.0647P)^2^+0.0000P] where P=(Fo^2^+2Fc^2^)/3'
_refine_ls_weighting_scheme calc
_refine_ls_wR_factor_gt 0.0946
_refine_ls_wR_factor_ref 0.1106
_reflns_number_gt 4503
_reflns_number_total 5796
_reflns_threshold_expression >2sigma(I)
_cod_data_source_file ja061422xsi20060301_040606.cif
_cod_data_source_block mar892a
_cod_original_sg_symbol_H-M 'P 21/c'
_cod_database_code 4110664

loop_
_symmetry_equiv_pos_as_xyz
'x, y, z'
'-x, y+1/2, -z+1/2'
'-x, -y, -z'
'x, -y-1/2, z-1/2'

loop_
_atom_site_label
_atom_site_type_symbol
_atom_site_fract_x
_atom_site_fract_y
_atom_site_fract_z
_atom_site_U_iso_or_equiv
_atom_site_adp_type
_atom_site_occupancy
_atom_site_symmetry_multiplicity
_atom_site_calc_flag
_atom_site_refinement_flags
Pt1 Pt 0.292960(15) 0.004785(9) 0.09785(2) 0.03612(11) Uani 1 1 d .
Br1 Br 0.96454(6) 0.10244(4) 0.47520(9) 0.0782(3) Uani 1 1 d .
S1 S 0.14852(11) -0.00101(6) 0.05549(17) 0.0399(4) Uani 1 1 d .
O1 O 0.1023(3) 0.0480(2) -0.0189(5) 0.0546(12) Uani 1 1 d .
N1 N 0.4228(3) 0.0156(2) 0.1500(5) 0.0355(11) Uani 1 1 d .
C1 C 0.3075(4) -0.0691(3) 0.2270(5) 0.0408(14) Uani 1 1 d .
C2 C 0.2540(4) -0.1172(3) 0.2582(6) 0.0404(14) Uani 1 1 d .
H2 H 0.1975 -0.1197 0.2185 0.049 Uiso 1 1 calc R
C3 C 0.2794(4) -0.1629(3) 0.3467(6) 0.0408(14) Uani 1 1 d .
C4 C 0.2235(5) -0.2137(3) 0.3752(6) 0.0501(16) Uani 1 1 d .
H4 H 0.1681 -0.2172 0.3329 0.060 Uiso 1 1 calc R
C5 C 0.2497(5) -0.2569(3) 0.4629(7) 0.0580(18) Uani 1 1 d .
H5 H 0.2116 -0.2893 0.4806 0.070 Uiso 1 1 calc R
C6 C 0.3329(5) -0.2533(3) 0.5269(7) 0.0599(19) Uani 1 1 d .
H6 H 0.3502 -0.2835 0.5859 0.072 Uiso 1 1 calc R
C7 C 0.3889(5) -0.2058(3) 0.5033(6) 0.0542(17) Uani 1 1 d .
H7 H 0.4440 -0.2033 0.5472 0.065 Uiso 1 1 calc R
C8 C 0.3632(4) -0.1596(3) 0.4111(6) 0.0443(15) Uani 1 1 d .
C9 C 0.4203(4) -0.1109(3) 0.3804(6) 0.0442(15) Uani 1 1 d .
H9 H 0.4763 -0.1082 0.4214 0.053 Uiso 1 1 calc R
C10 C 0.3946(4) -0.0672(2) 0.2906(5) 0.0361(13) Uani 1 1 d .
C11 C 0.4568(4) -0.0189(3) 0.2483(6) 0.0385(14) Uani 1 1 d .
C12 C 0.5423(4) -0.0063(3) 0.2952(7) 0.0432(15) Uani 1 1 d .
H12 H 0.5659 -0.0294 0.3639 0.052 Uiso 1 1 calc R
C13 C 0.5943(4) 0.0404(3) 0.2415(5) 0.0402(14) Uani 1 1 d .
C14 C 0.5558(4) 0.0741(3) 0.1390(5) 0.0407(14) Uani 1 1 d .
H14 H 0.5883 0.1051 0.1002 0.049 Uiso 1 1 calc R
C15 C 0.4692(4) 0.0615(3) 0.0946(5) 0.0397(14) Uani 1 1 d .
C16 C 0.4171(4) 0.0949(2) -0.0064(5) 0.0369(13) Uani 1 1 d .
C17 C 0.3242(4) 0.0772(3) -0.0222(5) 0.0397(14) Uani 1 1 d .
C18 C 0.2744(4) 0.1074(3) -0.1172(5) 0.0437(15) Uani 1 1 d .
H18 H 0.2146 0.0969 -0.1303 0.052 Uiso 1 1 calc R
C19 C 0.3121(5) 0.1542(3) -0.1962(6) 0.0430(15) Uani 1 1 d .
C20 C 0.2597(5) 0.1848(3) -0.2939(6) 0.0562(18) Uani 1 1 d .
H20 H 0.1993 0.1755 -0.3057 0.067 Uiso 1 1 calc R
C21 C 0.2988(6) 0.2281(3) -0.3703(6) 0.062(2) Uani 1 1 d .
H21 H 0.2647 0.2476 -0.4347 0.075 Uiso 1 1 calc R
C22 C 0.3906(6) 0.2437(3) -0.3531(7) 0.064(2) Uani 1 1 d .
H22 H 0.4154 0.2734 -0.4060 0.076 Uiso 1 1 calc R
C23 C 0.4429(5) 0.2156(3) -0.2599(6) 0.0515(17) Uani 1 1 d .
H23 H 0.5030 0.2259 -0.2495 0.062 Uiso 1 1 calc R
C24 C 0.4038(4) 0.1698(3) -0.1780(5) 0.0424(15) Uani 1 1 d .
C25 C 0.4554(4) 0.1391(3) -0.0825(5) 0.0431(15) Uani 1 1 d .
H25 H 0.5156 0.1487 -0.0706 0.052 Uiso 1 1 calc R
C26 C 0.6841(4) 0.0550(3) 0.2926(5) 0.0432(14) Uani 1 1 d .
C27 C 0.7387(5) 0.0108(3) 0.3515(8) 0.0557(19) Uani 1 1 d .
H27 H 0.7188 -0.0293 0.3535 0.067 Uiso 1 1 calc R
C28 C 0.8210(5) 0.0247(4) 0.4064(7) 0.0623(19) Uani 1 1 d .
H28 H 0.8554 -0.0053 0.4477 0.075 Uiso 1 1 calc R
C29 C 0.8513(4) 0.0832(3) 0.3993(6) 0.0517(17) Uani 1 1 d .
C30 C 0.8014(5) 0.1281(3) 0.3393(6) 0.0508(16) Uani 1 1 d .
H30 H 0.8232 0.1677 0.3350 0.061 Uiso 1 1 calc R
C31 C 0.7193(4) 0.1140(3) 0.2863(6) 0.0466(15) Uani 1 1 d .
H31 H 0.6860 0.1444 0.2448 0.056 Uiso 1 1 calc R
C32 C 0.1225(5) -0.0695(3) -0.0285(6) 0.0499(16) Uani 1 1 d .
H32A H 0.0588 -0.0731 -0.0396 0.075 Uiso 1 1 calc R
H32B H 0.1449 -0.1035 0.0213 0.075 Uiso 1 1 calc R
H32C H 0.1499 -0.0691 -0.1126 0.075 Uiso 1 1 calc R
C33 C 0.0886(5) -0.0096(3) 0.2015(7) 0.0510(17) Uani 1 1 d .
H33A H 0.0865 0.0288 0.2464 0.077 Uiso 1 1 calc R
H33B H 0.1179 -0.0392 0.2564 0.077 Uiso 1 1 calc R
H33C H 0.0287 -0.0229 0.1809 0.077 Uiso 1 1 calc R
C34 C 0.2859(6) 0.1422(4) 0.3197(9) 0.091(3) Uani 1 1 d .
H34A H 0.3016 0.1851 0.3182 0.109 Uiso 1 1 calc R
H34B H 0.2877 0.1275 0.2305 0.109 Uiso 1 1 calc R
Cl1 Cl 0.1801(2) 0.13627(19) 0.3705(4) 0.1617(16) Uani 1 1 d .
Cl2 Cl 0.3648(2) 0.10522(17) 0.4079(3) 0.1504(15) Uani 1 1 d .
C35 C 0.0605(7) 0.1964(5) -0.0530(12) 0.132(4) Uani 1 1 d .
H35A H 0.0904 0.2339 -0.0768 0.158 Uiso 1 1 calc R
H35B H 0.1069 0.1660 -0.0399 0.158 Uiso 1 1 calc R
Cl3 Cl 0.0020(3) 0.1759(2) -0.1747(4) 0.203(2) Uani 1 1 d .
Cl4 Cl 0.0121(4) 0.2086(3) 0.0969(6) 0.284(4) Uani 1 1 d .

loop_
_atom_site_aniso_label
_atom_site_aniso_U_11
_atom_site_aniso_U_22
_atom_site_aniso_U_33
_atom_site_aniso_U_23
_atom_site_aniso_U_13
_atom_site_aniso_U_12
Pt1 0.03486(17) 0.03393(15) 0.03968(17) 0.00142(9) 0.00311(10) -0.00161(10)
Br1 0.0500(5) 0.0983(7) 0.0858(6) -0.0079(5) -0.0130(4) -0.0192(5)
S1 0.0370(9) 0.0368(9) 0.0459(9) 0.0022(6) 0.0032(7) -0.0024(6)
O1 0.035(3) 0.050(3) 0.078(3) 0.020(2) -0.002(2) 0.003(2)
N1 0.034(3) 0.032(2) 0.041(3) -0.003(2) 0.003(2) -0.004(2)
C1 0.040(4) 0.041(3) 0.042(3) 0.000(3) 0.004(3) 0.001(3)
C2 0.035(4) 0.035(3) 0.051(4) 0.004(3) 0.002(3) -0.003(3)
C3 0.039(4) 0.037(3) 0.047(3) -0.001(3) 0.008(3) 0.002(3)
C4 0.051(4) 0.038(4) 0.062(4) 0.006(3) 0.006(3) -0.005(3)
C5 0.056(5) 0.041(4) 0.077(5) 0.011(3) 0.015(4) -0.004(3)
C6 0.065(5) 0.043(4) 0.073(5) 0.023(3) 0.022(4) 0.011(4)
C7 0.048(4) 0.052(4) 0.063(4) 0.016(3) 0.008(3) 0.013(3)
C8 0.054(4) 0.034(3) 0.045(3) 0.007(3) 0.013(3) 0.008(3)
C9 0.036(4) 0.049(4) 0.048(4) 0.001(3) 0.007(3) -0.001(3)
C10 0.036(3) 0.037(3) 0.036(3) 0.000(2) 0.009(2) 0.000(3)
C11 0.041(4) 0.034(3) 0.041(3) -0.002(2) 0.005(3) 0.001(3)
C12 0.037(4) 0.046(4) 0.046(4) 0.005(3) -0.001(3) 0.005(3)
C13 0.039(4) 0.041(3) 0.040(3) -0.007(3) 0.008(3) 0.001(3)
C14 0.040(4) 0.038(3) 0.045(3) -0.002(3) 0.007(3) -0.007(3)
C15 0.044(4) 0.038(3) 0.037(3) -0.002(2) 0.008(3) -0.001(3)
C16 0.043(4) 0.033(3) 0.035(3) -0.002(2) 0.006(3) -0.003(3)
C17 0.047(4) 0.035(3) 0.038(3) -0.004(2) 0.005(3) -0.003(3)
C18 0.044(4) 0.039(3) 0.048(4) 0.000(3) 0.002(3) -0.002(3)
C19 0.055(4) 0.034(3) 0.040(3) 0.000(2) 0.009(3) 0.000(3)
C20 0.063(5) 0.057(4) 0.048(4) 0.010(3) -0.001(3) 0.001(4)
C21 0.095(7) 0.046(4) 0.045(4) 0.013(3) 0.002(4) 0.007(4)
C22 0.095(7) 0.037(4) 0.060(4) 0.012(3) 0.023(4) 0.004(4)
C23 0.069(5) 0.042(4) 0.044(4) -0.002(3) 0.016(3) -0.003(3)
C24 0.062(5) 0.030(3) 0.036(3) -0.002(2) 0.011(3) 0.002(3)
C25 0.052(4) 0.036(3) 0.042(3) -0.006(3) 0.011(3) -0.005(3)
C26 0.043(4) 0.043(4) 0.044(3) -0.005(3) 0.005(3) -0.002(3)
C27 0.044(4) 0.048(4) 0.076(5) -0.003(3) 0.000(4) -0.005(3)
C28 0.052(5) 0.067(5) 0.067(5) 0.007(4) -0.013(4) -0.002(4)
C29 0.039(4) 0.066(5) 0.050(4) -0.014(3) 0.001(3) -0.013(3)
C30 0.049(4) 0.050(4) 0.054(4) -0.011(3) 0.005(3) -0.010(3)
C31 0.041(4) 0.047(4) 0.052(4) -0.005(3) 0.003(3) 0.000(3)
C32 0.053(4) 0.050(4) 0.047(4) -0.004(3) -0.006(3) -0.006(3)
C33 0.038(4) 0.059(4) 0.056(4) -0.003(3) 0.012(3) -0.004(3)
C34 0.109(8) 0.086(7) 0.079(6) 0.002(5) 0.021(5) 0.007(6)
Cl1 0.0727(19) 0.190(4) 0.223(4) -0.095(3) 0.019(2) -0.037(2)
Cl2 0.178(3) 0.179(3) 0.0929(19) -0.0387(19) -0.0338(19) 0.108(3)
C35 0.107(10) 0.101(9) 0.189(12) -0.047(8) 0.028(9) -0.034(7)
Cl3 0.161(4) 0.239(5) 0.205(4) 0.133(4) -0.088(3) -0.112(3)
Cl4 0.203(5) 0.306(7) 0.342(7) -0.233(7) -0.015(5) 0.047(5)

loop_
_atom_type_symbol
_atom_type_description
_atom_type_scat_dispersion_real
_atom_type_scat_dispersion_imag
_atom_type_scat_source
Pt Pt -1.7033 8.3905 'International Tables Vol C Tables 4.2.6.8 and 6.1.1.4'
Br Br -0.2901 2.4595 'International Tables Vol C Tables 4.2.6.8 and 6.1.1.4'
S S 0.1246 0.1234 'International Tables Vol C Tables 4.2.6.8 and 6.1.1.4'
O O 0.0106 0.0060 'International Tables Vol C Tables 4.2.6.8 and 6.1.1.4'
N N 0.0061 0.0033 'International Tables Vol C Tables 4.2.6.8 and 6.1.1.4'
C C 0.0033 0.0016 'International Tables Vol C Tables 4.2.6.8 and 6.1.1.4'
Cl Cl 0.1484 0.1585 'International Tables Vol C Tables 4.2.6.8 and 6.1.1.4'
H H 0.0000 0.0000 'International Tables Vol C Tables 4.2.6.8 and 6.1.1.4'

loop_
_geom_angle_atom_site_label_1
_geom_angle_atom_site_label_2
_geom_angle_atom_site_label_3
_geom_angle
N1 Pt1 C17 80.7(2)
N1 Pt1 C1 80.7(2)
C17 Pt1 C1 161.0(2)
N1 Pt1 S1 174.69(14)
C17 Pt1 S1 99.24(18)
C1 Pt1 S1 99.65(17)
O1 S1 C33 105.8(3)
O1 S1 C32 105.9(3)
C33 S1 C32 102.1(3)
O1 S1 Pt1 120.33(19)
C33 S1 Pt1 110.6(3)
C32 S1 Pt1 110.5(2)
C11 N1 C15 122.8(5)
C11 N1 Pt1 118.4(4)
C15 N1 Pt1 118.4(4)
C2 C1 C10 116.3(5)
C2 C1 Pt1 133.7(5)
C10 C1 Pt1 110.0(4)
C1 C2 C3 123.6(6)
C2 C3 C8 119.6(6)
C2 C3 C4 122.7(6)
C8 C3 C4 117.7(6)
C5 C4 C3 121.3(7)
C4 C5 C6 120.8(6)
C7 C6 C5 120.3(6)
C6 C7 C8 120.2(7)
C3 C8 C9 118.2(6)
C3 C8 C7 119.7(6)
C9 C8 C7 122.0(6)
C10 C9 C8 121.2(6)
C9 C10 C1 121.0(5)
C9 C10 C11 121.8(6)
C1 C10 C11 117.0(5)
N1 C11 C12 118.5(5)
N1 C11 C10 113.0(5)
C12 C11 C10 128.5(6)
C11 C12 C13 121.6(6)
C14 C13 C12 117.2(6)
C14 C13 C26 120.7(6)
C12 C13 C26 122.1(6)
C15 C14 C13 120.3(5)
N1 C15 C14 119.5(5)
N1 C15 C16 113.3(5)
C14 C15 C16 127.1(5)
C25 C16 C17 122.3(5)
C25 C16 C15 121.8(6)
C17 C16 C15 115.9(5)
C18 C17 C16 116.9(5)
C18 C17 Pt1 131.4(5)
C16 C17 Pt1 111.6(4)
C17 C18 C19 122.0(6)
C24 C19 C20 119.5(6)
C24 C19 C18 119.3(5)
C20 C19 C18 121.2(6)
C21 C20 C19 119.5(7)
C20 C21 C22 121.3(7)
C23 C22 C21 120.9(6)
C22 C23 C24 119.2(7)
C25 C24 C19 119.3(5)
C25 C24 C23 121.1(6)
C19 C24 C23 119.6(6)
C16 C25 C24 120.3(6)
C27 C26 C31 116.5(6)
C27 C26 C13 121.6(6)
C31 C26 C13 121.9(6)
C28 C27 C26 122.1(7)
C29 C28 C27 118.7(7)
C28 C29 C30 121.5(6)
C28 C29 Br1 118.8(6)
C30 C29 Br1 119.7(5)
C31 C30 C29 119.2(6)
C30 C31 C26 121.8(6)
Cl1 C34 Cl2 116.8(6)
Cl3 C35 Cl4 120.7(7)

loop_
_geom_bond_atom_site_label_1
_geom_bond_atom_site_label_2
_geom_bond_distance
Pt1 N1 2.016(5)
Pt1 C17 2.070(6)
Pt1 C1 2.101(6)
Pt1 S1 2.1959(18)
Br1 C29 1.895(7)
S1 O1 1.482(4)
S1 C33 1.767(7)
S1 C32 1.771(6)
N1 C11 1.349(8)
N1 C15 1.354(7)
C1 C2 1.367(8)
C1 C10 1.444(8)
C2 C3 1.399(8)
C3 C8 1.405(9)
C3 C4 1.426(8)
C4 C5 1.359(9)
C5 C6 1.395(10)
C6 C7 1.363(9)
C7 C8 1.432(8)
C8 C9 1.406(8)
C9 C10 1.378(8)
C10 C11 1.481(8)
C11 C12 1.382(9)
C12 C13 1.406(8)
C13 C14 1.398(8)
C13 C26 1.464(8)
C14 C15 1.390(8)
C15 C16 1.476(8)
C16 C25 1.377(7)
C16 C17 1.446(8)
C17 C18 1.381(8)
C18 C19 1.430(8)
C19 C24 1.420(9)
C19 C20 1.426(9)
C20 C21 1.369(9)
C21 C22 1.420(10)
C22 C23 1.367(10)
C23 C24 1.440(8)
C24 C25 1.404(8)
C26 C27 1.398(9)
C26 C31 1.400(8)
C27 C28 1.376(10)
C28 C29 1.366(9)
C29 C30 1.373(9)
C30 C31 1.366(9)
C34 Cl1 1.679(9)
C34 Cl2 1.680(10)
C35 Cl3 1.573(11)
C35 Cl4 1.730(12)
